data_2100148
loop_
_publ_author_name
'Oswald, Iain D. H.'
'Allan, David R.'
'Motherwell, W. D. Samuel'
'Parsons, Simon'

_publ_section_title
;
 Structures of the monofluoro- and monochlorophenols at low temperature
 and high pressure
;
_journal_issue 1
_journal_name_full 'Acta Crystallographica Section B'
_journal_page_first 69
_journal_page_last 79
_journal_paper_doi 10.1107/S0108768104030617
_journal_volume 61
_journal_year 2005
_chemical_formula_moiety 'C6 H5 Cl1 O1'
_chemical_formula_sum 'C6 H5 Cl O'
_chemical_formula_weight 128.56
_space_group_IT_number 19
_symmetry_cell_setting orthorhombic
_symmetry_space_group_name_Hall 'P 2ac 2ab'
_symmetry_space_group_name_H-M 'P 21 21 21'
_atom_sites_solution_hydrogens geom
_atom_sites_solution_primary direct
_audit_creation_method CRYSTALS_ver_12.39
_cell_angle_alpha 90
_cell_angle_beta 90
_cell_angle_gamma 90
_cell_formula_units_Z 8
_cell_length_a 3.9846(5)
_cell_length_b 13.9272(19)
_cell_length_c 20.699(3)
_cell_measurement_reflns_used 1504
_cell_measurement_temperature 150
_cell_measurement_theta_max 25
_cell_measurement_theta_min 5
_cell_volume 1148.7(3)
_computing_cell_refinement 'SAINT (Siemens ,1995)'
_computing_data_collection 'SMART (Siemens, 1993)'
_computing_data_reduction 'SAINT (Siemens ,1995)'
_computing_molecular_graphics 'CAMERON (Watkin et al 1996)'
_computing_publication_material 'CRYSTALS (Betteridge et al 2003)'
_computing_structure_refinement 'CRYSTALS (Betteridge et al 2003)'
_computing_structure_solution 'USER DEFINED STRUCTURE SOLUTION'
_diffrn_ambient_temperature 150
_diffrn_measured_fraction_theta_full 0.983
_diffrn_measured_fraction_theta_max 0.983
_diffrn_measurement_device_type 'Bruker SMART'
_diffrn_measurement_method \w
_diffrn_radiation_monochromator graphite
_diffrn_radiation_type 'Mo K\a'
_diffrn_radiation_wavelength 0.71073
_diffrn_reflns_av_R_equivalents 0.052
_diffrn_reflns_limit_h_max 4
_diffrn_reflns_limit_h_min -4
_diffrn_reflns_limit_k_max 15
_diffrn_reflns_limit_k_min -16
_diffrn_reflns_limit_l_max 22
_diffrn_reflns_limit_l_min -24
_diffrn_reflns_number 4548
_diffrn_reflns_theta_full 25.025
_diffrn_reflns_theta_max 25.025
_diffrn_reflns_theta_min 1.762
_diffrn_standards_number 0
_exptl_absorpt_coefficient_mu 0.545
_exptl_absorpt_correction_T_max 0.95
_exptl_absorpt_correction_T_min 0.22
_exptl_absorpt_correction_type multi-scan
_exptl_absorpt_process_details 'SADABS (Siemens, 1996)'
_exptl_crystal_colour colourless
_exptl_crystal_density_diffrn 1.487
_exptl_crystal_description rod
_exptl_crystal_F_000 528
_exptl_crystal_size_max 0.90
_exptl_crystal_size_mid 0.10
_exptl_crystal_size_min 0.10
_refine_diff_density_max 0.56
_refine_diff_density_min -0.58
_refine_ls_abs_structure_details 'Flack, 10 Friedel-pairs'
_refine_ls_abs_structure_Flack 0.1(2)
_refine_ls_extinction_method None
_refine_ls_goodness_of_fit_ref 0.9424
_refine_ls_hydrogen_treatment mixed
_refine_ls_matrix_type full
_refine_ls_number_parameters 152
_refine_ls_number_reflns 1977
_refine_ls_number_restraints 2
_refine_ls_R_factor_all 0.0949
_refine_ls_R_factor_gt 0.0685
_refine_ls_shift/su_max 0.000204
_refine_ls_structure_factor_coef Fsqd
_refine_ls_weighting_details
;
 p=P(6)*max(Fo^2^,0) + (1-P(6))Fc^2^
 Method = SHELXL 97 (Sheldrick, 1997)
 W = 1. / [Sigma^2^(F^2^)+(P(1)p)^2^+P(2)p+P(4)+P(5)Sin(theta) ]
 P(i) are:
 0.00 0.00 0.00 0.00 0.00 0.333
;
_refine_ls_weighting_scheme calc
_refine_ls_wR_factor_all 0.1425
_refine_ls_wR_factor_gt 0.1314
_refine_ls_wR_factor_ref 0.1425
_reflns_number_gt 1376
_reflns_number_total 1987
_reflns_threshold_expression I>2\s(I)
_cod_data_source_file bs5012.cif
_cod_data_source_block 3CL
_cod_depositor_comments
;
The following automatic conversions were performed:
'_symmetry_cell_setting' value 'Orthorhombic' changed to 'orthorhombic'
according to '/home/saulius/struct/CIF-dictionaries/cif_core.dic'
dictionary named 'cif_core.dic' version 2.4.1 from 2010-06-29.

Automatic conversion script
Id: cif_fix_enum 1527 2010-12-29 10:47:43Z saulius 

The following automatic conversions were performed:

'_symmetry_cell_setting' value 'Orthorhombic' changed to
'orthorhombic' according to
/home/saulius/struct/CIF-dictionaries/cif_core.dic dictionary named
'cif_core.dic' version 2.4.1 from 2010-06-29.

Automatic conversion script
Id: cif_fix_values 1715 2011-07-08 13:25:40Z adriana 
;
_cod_original_sg_symbol_H-M 'P 21 21 21 '
_cod_original_formula_sum 'C6 H5 Cl1 O1'
_cod_database_code 2100148
_cod_database_fobs_code 2100148

loop_
_symmetry_equiv_pos_as_xyz
x,y,z
x+1/2,-y+1/2,-z
-x,y+1/2,-z+1/2
-x+1/2,-y,z+1/2

loop_
_atom_site_label
_atom_site_fract_x
_atom_site_fract_y
_atom_site_fract_z
_atom_site_U_iso_or_equiv
_atom_site_adp_type
_atom_site_occupancy
_atom_site_disorder_assembly
_atom_site_disorder_group
_atom_site_type_symbol
C11 0.1389(17) -0.4542(5) -1.0155(3) 0.0307 Uani 1.0000 . . C
C21 0.2721(18) -0.5022(5) -0.9628(3) 0.0298 Uani 1.0000 . . C
C31 0.4339(17) -0.5888(4) -0.9724(3) 0.0285 Uani 1.0000 . . C
C41 0.4796(19) -0.6256(5) -1.0352(3) 0.0354 Uani 1.0000 . . C
C51 0.3484(18) -0.5759(5) -1.0870(4) 0.0390 Uani 1.0000 . . C
C61 0.1842(17) -0.4893(5) -1.0775(3) 0.0292 Uani 1.0000 . . C
O71 -0.0253(14) -0.3688(3) -1.0033(2) 0.0380 Uani 1.0000 . . O
Cl81 0.5944(5) -0.64964(14) -0.90659(9) 0.0436 Uani 1.0000 . . Cl
C12 -0.0342(18) -0.2531(5) -0.8518(3) 0.0299 Uani 1.0000 . . C
C22 -0.1901(16) -0.3385(5) -0.8375(3) 0.0264 Uani 1.0000 . . C
C32 -0.3016(15) -0.3544(5) -0.7756(3) 0.0339 Uani 1.0000 . . C
C42 -0.2603(17) -0.2870(5) -0.7263(3) 0.0348 Uani 1.0000 . . C
C52 -0.1052(17) -0.2016(5) -0.7422(3) 0.0351 Uani 1.0000 . . C
C62 0.0089(19) -0.1837(4) -0.8041(3) 0.0344 Uani 1.0000 . . C
O72 0.0864(14) -0.2336(3) -0.9123(2) 0.0385 Uani 1.0000 . . O
Cl82 -0.4871(5) -0.46531(12) -0.75731(8) 0.0423 Uani 1.0000 . . Cl
H72 0.02(2) -0.277(4) -0.935(3) 0.0500 Uiso 1.0000 . . H
H71 -0.08(2) -0.351(5) -1.043(2) 0.0500 Uiso 1.0000 . . H
H21 0.2523 -0.4760 -0.9206 0.0358 Uiso 1.0000 . . H
H41 0.5991 -0.6838 -1.0417 0.0425 Uiso 1.0000 . . H
H51 0.3707 -0.6011 -1.1294 0.0468 Uiso 1.0000 . . H
H61 0.1026 -0.4541 -1.1135 0.0351 Uiso 1.0000 . . H
H22 -0.2204 -0.3859 -0.8699 0.0316 Uiso 1.0000 . . H
H42 -0.3358 -0.2995 -0.6836 0.0418 Uiso 1.0000 . . H
H52 -0.0762 -0.1539 -0.7098 0.0421 Uiso 1.0000 . . H
H62 0.1159 -0.1246 -0.8140 0.0413 Uiso 1.0000 . . H

loop_
_atom_site_aniso_label
_atom_site_aniso_U_11
_atom_site_aniso_U_22
_atom_site_aniso_U_33
_atom_site_aniso_U_12
_atom_site_aniso_U_13
_atom_site_aniso_U_23
C11 0.030(4) 0.026(4) 0.036(4) -0.009(3) 0.003(3) 0.002(3)
C21 0.026(4) 0.037(4) 0.026(4) -0.006(3) -0.001(3) -0.002(3)
C31 0.021(4) 0.019(3) 0.045(4) -0.008(3) -0.001(3) 0.002(3)
C41 0.025(4) 0.032(4) 0.049(4) 0.000(3) 0.001(4) -0.006(3)
C51 0.035(4) 0.041(4) 0.042(4) 0.000(3) 0.003(4) -0.014(4)
C61 0.037(4) 0.024(4) 0.026(4) -0.006(3) 0.000(3) 0.005(3)
O71 0.046(3) 0.029(3) 0.039(3) 0.003(3) -0.010(3) -0.001(2)
Cl81 0.0423(11) 0.0392(10) 0.0493(10) 0.0064(9) 0.0005(10) 0.0103(9)
C12 0.027(4) 0.033(4) 0.030(3) 0.004(3) -0.002(3) 0.004(3)
C22 0.033(4) 0.015(3) 0.031(3) 0.004(3) -0.001(3) 0.001(3)
C32 0.020(3) 0.035(4) 0.046(4) 0.009(3) 0.002(3) 0.014(4)
C42 0.032(4) 0.042(4) 0.030(4) 0.007(4) 0.000(3) 0.002(3)
C52 0.034(4) 0.036(4) 0.036(4) 0.005(3) -0.005(4) -0.005(3)
C62 0.035(4) 0.026(3) 0.042(4) -0.005(3) -0.003(4) 0.002(3)
O72 0.052(3) 0.032(3) 0.032(3) -0.010(3) 0.004(3) 0.001(2)
Cl82 0.0432(10) 0.0337(9) 0.0500(10) -0.0004(9) 0.0075(10) 0.0070(8)

loop_
_atom_type_symbol
_atom_type_scat_dispersion_real
_atom_type_scat_dispersion_imag
_atom_type_scat_source
C 0.0033 0.0016 'International Tables Vol C 4.2.6.8 and 6.1.1.4'
H 0.0000 0.0000 'International Tables Vol C 4.2.6.8 and 6.1.1.4'
O 0.0106 0.0060 'International Tables Vol C 4.2.6.8 and 6.1.1.4'
Cl 0.1484 0.1585 'International Tables Vol C 4.2.6.8 and 6.1.1.4'

loop_
_geom_angle_atom_site_label_1
_geom_angle_atom_site_label_2
_geom_angle_atom_site_label_3
_geom_angle
_geom_angle_publ_flag
C21 C11 C61 120.6(7) yes
C21 C11 O71 116.9(6) yes
C61 C11 O71 122.4(6) yes
C11 C21 C31 119.0(6) yes
C11 C21 H21 120.476 no
C31 C21 H21 120.475 no
C21 C31 C41 120.8(6) yes
C21 C31 Cl81 119.1(5) yes
C41 C31 Cl81 120.1(5) yes
C31 C41 C51 119.0(7) yes
C31 C41 H41 120.481 no
C51 C41 H41 120.486 no
C41 C51 C61 120.3(7) yes
C41 C51 H51 119.827 no
C61 C51 H51 119.827 no
C51 C61 C11 120.0(6) yes
C51 C61 H61 119.981 no
C11 C61 H61 119.981 no
C11 O71 H71 101(5) no
C22 C12 C62 120.2(6) yes
C22 C12 O72 121.9(6) yes
C62 C12 O72 117.9(6) yes
C12 C22 C32 119.1(6) yes
C12 C22 H22 120.427 no
C32 C22 H22 120.427 no
C22 C32 C42 122.4(6) yes
C22 C32 Cl82 118.6(6) yes
C42 C32 Cl82 118.9(5) yes
C32 C42 C52 117.3(6) yes
C32 C42 H42 121.369 no
C52 C42 H42 121.368 no
C42 C52 C62 121.5(6) yes
C42 C52 H52 119.250 no
C62 C52 H52 119.249 no
C12 C62 C52 119.5(6) yes
C12 C62 H62 120.240 no
C52 C62 H62 120.235 no
C12 O72 H72 105(5) no

loop_
_geom_bond_atom_site_label_1
_geom_bond_atom_site_label_2
_geom_bond_site_symmetry_1
_geom_bond_site_symmetry_2
_geom_bond_distance
_geom_bond_publ_flag
C11 C21 . . 1.387(9) yes
C11 C61 . . 1.384(8) yes
C11 O71 . . 1.381(8) yes
C21 C31 . . 1.382(9) yes
C21 H21 . . 0.950 no
C31 C41 . . 1.409(8) yes
C31 Cl81 . . 1.727(7) yes
C41 C51 . . 1.380(10) yes
C41 H41 . . 0.950 no
C51 C61 . . 1.385(9) yes
C51 H51 . . 0.950 no
C61 H61 . . 0.950 no
O71 H71 . . 0.89(4) no
C12 C22 . . 1.374(9) yes
C12 C62 . . 1.393(8) yes
C12 O72 . . 1.368(7) yes
C22 C32 . . 1.373(8) yes
C22 H22 . . 0.950 no
C32 C42 . . 1.396(9) yes
C32 Cl82 . . 1.754(7) yes
C42 C52 . . 1.381(9) yes
C42 H42 . . 0.950 no
C52 C62 . . 1.382(9) yes
C52 H52 . . 0.950 no
C62 H62 . . 0.950 no
O72 H72 . . 0.81(4) no

loop_
_cod_related_entry_id
_cod_related_entry_database
_cod_related_entry_code
1 ChemSpider 13875432
